data_7047625
loop_
_publ_author_name
'Luo, Hai-Ying'
'Zhou, Jian'

_publ_section_title
;
 A series of new hybrid selenidostannates with metal complexes prepared in
 alkylol amines.
;
_journal_issue 41
_journal_name_full 'Dalton transactions (Cambridge, England : 2003)'
_journal_page_first 14751
_journal_page_last 14759
_journal_paper_doi 10.1039/c8dt03322f
_journal_volume 47
_journal_year 2018
_chemical_formula_moiety 'C10 H30 N6 Ni O, C8 H26 N6 Ni, Se10 Sn4'
_chemical_formula_sum 'C18 H56 N12 Ni2 O Se10 Sn4'
_chemical_formula_weight 1838.57
_space_group_IT_number 14
_space_group_name_Hall '-P 2yn'
_space_group_name_H-M_alt 'P 1 21/n 1'
_symmetry_cell_setting monoclinic
_symmetry_space_group_name_Hall '-P 2yn'
_symmetry_space_group_name_H-M 'P 1 21/n 1'
_atom_sites_solution_hydrogens geom
_atom_sites_solution_primary direct
_atom_sites_solution_secondary difmap
_audit_creation_method SHELXL-97
_audit_update_record
;
2018-08-13 deposited with the CCDC.
2018-09-19 downloaded from the CCDC.
;
_cell_angle_alpha 90.00
_cell_angle_beta 95.2783(16)
_cell_angle_gamma 90.00
_cell_formula_units_Z 4
_cell_length_a 12.3191(5)
_cell_length_b 17.7104(6)
_cell_length_c 22.6429(10)
_cell_measurement_reflns_used 55026
_cell_measurement_temperature 296(2)
_cell_measurement_theta_max 25.10
_cell_measurement_theta_min 2.81
_cell_volume 4919.2(3)
_computing_structure_refinement 'SHELXL-97 (Sheldrick, 1997)'
_computing_structure_solution 'SHELXS-97 (Sheldrick, 1990)'
_diffrn_ambient_temperature 296(2)
_diffrn_detector_area_resol_mean 7.31
_diffrn_measured_fraction_theta_full 0.997
_diffrn_measured_fraction_theta_max 0.997
_diffrn_measurement_device_type 'Rigaku Mercury'
_diffrn_measurement_method \w
_diffrn_radiation_monochromator graphite
_diffrn_radiation_source 'fine-focus sealed tube'
_diffrn_radiation_type MoK\a
_diffrn_radiation_wavelength 0.71073
_diffrn_reflns_av_R_equivalents 0.0880
_diffrn_reflns_av_sigmaI/netI 0.0506
_diffrn_reflns_limit_h_max 14
_diffrn_reflns_limit_h_min -14
_diffrn_reflns_limit_k_max 16
_diffrn_reflns_limit_k_min -21
_diffrn_reflns_limit_l_max 27
_diffrn_reflns_limit_l_min -27
_diffrn_reflns_number 55026
_diffrn_reflns_theta_full 25.10
_diffrn_reflns_theta_max 25.10
_diffrn_reflns_theta_min 2.81
_exptl_absorpt_coefficient_mu 10.180
_exptl_absorpt_correction_T_max 0.4065
_exptl_absorpt_correction_T_min 0.2897
_exptl_absorpt_correction_type multi-scan
_exptl_absorpt_process_details 'Jacobson, R. (1998) Private communication'
_exptl_crystal_colour red
_exptl_crystal_density_diffrn 2.483
_exptl_crystal_density_method 'not measured'
_exptl_crystal_description block
_exptl_crystal_F_000 3408
_exptl_crystal_size_max 0.12
_exptl_crystal_size_mid 0.11
_exptl_crystal_size_min 0.08
_refine_diff_density_max 2.463
_refine_diff_density_min -1.904
_refine_diff_density_rms 0.246
_refine_ls_extinction_method none
_refine_ls_goodness_of_fit_ref 1.056
_refine_ls_hydrogen_treatment constr
_refine_ls_matrix_type full
_refine_ls_number_parameters 424
_refine_ls_number_reflns 8725
_refine_ls_number_restraints 659
_refine_ls_restrained_S_all 1.022
_refine_ls_R_factor_all 0.1014
_refine_ls_R_factor_gt 0.0647
_refine_ls_shift/su_max 0.000
_refine_ls_shift/su_mean 0.000
_refine_ls_structure_factor_coef Fsqd
_refine_ls_weighting_details 'calc w=1/[\s^2^(Fo^2^)+(0.0508P)^2^+151.7131P] where P=(Fo^2^+2Fc^2^)/3'
_refine_ls_weighting_scheme calc
_refine_ls_wR_factor_gt 0.1478
_refine_ls_wR_factor_ref 0.1692
_reflns_number_gt 6137
_reflns_number_total 8725
_reflns_threshold_expression >2sigma(I)
_cod_data_source_file c8dt03322f2.cif
_cod_data_source_block 2
_cod_depositor_comments 'Adding full bibliography for 7047621--7047625.cif.'
_cod_original_sg_symbol_H-M 'P 21/n'
_cod_database_code 7047625

loop_
_symmetry_equiv_pos_as_xyz
'x, y, z'
'-x+1/2, y+1/2, -z+1/2'
'-x, -y, -z'
'x-1/2, -y-1/2, z-1/2'

loop_
_atom_site_label
_atom_site_type_symbol
_atom_site_fract_x
_atom_site_fract_y
_atom_site_fract_z
_atom_site_U_iso_or_equiv
_atom_site_adp_type
_atom_site_occupancy
_atom_site_symmetry_multiplicity
_atom_site_calc_flag
_atom_site_refinement_flags
Sn1 Sn 0.30790(8) 0.75244(6) 0.00407(4) 0.0374(3) Uani 1 1 d .
Sn2 Sn 0.34806(7) 0.86433(5) 0.16098(4) 0.0316(2) Uani 1 1 d .
Sn3 Sn 0.30848(7) 0.63496(5) 0.15903(4) 0.0320(2) Uani 1 1 d .
Sn4 Sn 0.05203(7) 0.77027(5) 0.10873(4) 0.0303(2) Uani 1 1 d .
Ni1 Ni 0.23335(14) 0.98057(10) -0.19635(8) 0.0353(4) Uani 1 1 d .
Ni2 Ni 0.25132(14) 0.82431(10) 0.40531(8) 0.0317(4) Uani 1 1 d .
Se1 Se 0.35472(18) 0.74515(11) -0.09785(7) 0.0632(5) Uani 1 1 d .
Se2 Se 0.41268(14) 0.85931(10) 0.05798(7) 0.0513(4) Uani 1 1 d .
Se3 Se 0.10657(13) 0.78224(11) 0.00310(7) 0.0494(4) Uani 1 1 d .
Se4 Se 0.35826(14) 0.62789(9) 0.05289(8) 0.0493(4) Uani 1 1 d .
Se5 Se 0.42632(13) 0.97445(9) 0.21231(8) 0.0520(4) Uani 1 1 d .
Se6 Se 0.14376(11) 0.87858(8) 0.16711(7) 0.0397(4) Uani 1 1 d .
Se7 Se 0.40733(12) 0.74250(8) 0.21604(7) 0.0410(4) Uani 1 1 d .
Se8 Se 0.37088(13) 0.51634(8) 0.20492(8) 0.0464(4) Uani 1 1 d .
Se9 Se 0.10189(11) 0.64318(8) 0.15675(7) 0.0371(3) Uani 1 1 d .
Se10 Se -0.14573(11) 0.78291(9) 0.10417(7) 0.0431(4) Uani 1 1 d .
N1 N 0.2744(13) 0.7108(9) 0.3722(7) 0.066(2) Uani 1 1 d U
H1C H 0.3201 0.7144 0.3430 0.080 Uiso 1 1 calc R
N2 N 0.1074(12) 0.8162(9) 0.3486(7) 0.066(2) Uani 1 1 d U
H2A H 0.0506 0.8081 0.3701 0.079 Uiso 1 1 calc R
H2B H 0.0957 0.8598 0.3287 0.079 Uiso 1 1 calc R
N3 N 0.3340(12) 0.8690(9) 0.3371(7) 0.069(2) Uani 1 1 d U
H3A H 0.3113 0.8460 0.3028 0.083 Uiso 1 1 calc R
H3B H 0.3188 0.9186 0.3332 0.083 Uiso 1 1 calc R
N4 N 0.4053(12) 0.8450(9) 0.4549(7) 0.067(2) Uani 1 1 d U
H4C H 0.4318 0.8013 0.4718 0.081 Uiso 1 1 calc R
N5 N 0.2111(13) 0.9275(9) 0.4457(7) 0.068(2) Uani 1 1 d U
H5C H 0.1867 0.9595 0.4159 0.081 Uiso 1 1 calc R
N6 N 0.1764(13) 0.7793(9) 0.4803(7) 0.067(2) Uani 1 1 d U
H6A H 0.1157 0.7535 0.4678 0.081 Uiso 1 1 calc R
H6B H 0.2227 0.7475 0.5009 0.081 Uiso 1 1 calc R
N7 N 0.1617(17) 0.9331(12) -0.1244(8) 0.104(3) Uani 1 1 d DU
H7A H 0.0891 0.9298 -0.1329 0.125 Uiso 1 1 calc R
H7B H 0.1881 0.8863 -0.1171 0.125 Uiso 1 1 calc R
N8 N 0.3258(17) 1.0405(12) -0.1288(8) 0.102(3) Uani 1 1 d DU
H8A H 0.3970 1.0399 -0.1347 0.123 Uiso 1 1 calc R
H8B H 0.3034 1.0889 -0.1276 0.123 Uiso 1 1 calc R
N9 N 0.3552(16) 0.8954(11) -0.1987(8) 0.099(3) Uani 1 1 d DU
H9A H 0.4207 0.9169 -0.2018 0.119 Uiso 1 1 calc R
H9B H 0.3592 0.8683 -0.1650 0.119 Uiso 1 1 calc R
N10 N 0.1684(17) 0.9172(10) -0.2720(8) 0.098(2) Uani 1 1 d DU
H10C H 0.0952 0.9164 -0.2691 0.118 Uiso 1 1 calc R
N11 N 0.3027(17) 1.0452(10) -0.2660(8) 0.098(3) Uani 1 1 d DU
H11C H 0.3752 1.0495 -0.2543 0.118 Uiso 1 1 calc R
N12 N 0.1143(16) 1.0669(11) -0.2099(8) 0.100(3) Uani 1 1 d DU
H12A H 0.0472 1.0465 -0.2153 0.119 Uiso 1 1 calc R
H12B H 0.1170 1.0976 -0.1781 0.119 Uiso 1 1 calc R
O1 O 0.4207(14) 0.5958(9) 0.3405(6) 0.100(5) Uani 1 1 d .
H1D H 0.4358 0.5572 0.3229 0.150 Uiso 1 1 calc R
C1 C 0.3473(16) 0.5780(11) 0.3833(9) 0.067(3) Uani 1 1 d U
H1A H 0.3804 0.5423 0.4120 0.080 Uiso 1 1 calc R
H1B H 0.2811 0.5557 0.3643 0.080 Uiso 1 1 calc R
C2 C 0.3205(16) 0.6534(10) 0.4147(9) 0.066(2) Uani 1 1 d U
H2C H 0.2689 0.6434 0.4436 0.079 Uiso 1 1 calc R
H2D H 0.3866 0.6731 0.4358 0.079 Uiso 1 1 calc R
C3 C 0.1625(15) 0.6909(11) 0.3428(8) 0.065(2) Uani 1 1 d U
H3C H 0.1683 0.6476 0.3170 0.078 Uiso 1 1 calc R
H3D H 0.1147 0.6774 0.3729 0.078 Uiso 1 1 calc R
C4 C 0.1155(16) 0.7557(10) 0.3077(8) 0.063(3) Uani 1 1 d U
H4A H 0.1624 0.7698 0.2774 0.076 Uiso 1 1 calc R
H4B H 0.0442 0.7429 0.2887 0.076 Uiso 1 1 calc R
C5 C 0.4525(16) 0.8586(12) 0.3498(7) 0.077(3) Uani 1 1 d DU
H5A H 0.4913 0.8928 0.3256 0.093 Uiso 1 1 calc R
H5B H 0.4726 0.8073 0.3406 0.093 Uiso 1 1 calc R
C6 C 0.4820(16) 0.8745(12) 0.4137(7) 0.074(2) Uani 1 1 d DU
H6C H 0.5535 0.8533 0.4249 0.089 Uiso 1 1 calc R
H6D H 0.4876 0.9288 0.4190 0.089 Uiso 1 1 calc R
C7 C 0.3868(16) 0.9008(11) 0.5015(9) 0.070(2) Uani 1 1 d U
H7C H 0.4559 0.9220 0.5176 0.084 Uiso 1 1 calc R
H7D H 0.3531 0.8763 0.5335 0.084 Uiso 1 1 calc R
C8 C 0.3149(16) 0.9616(11) 0.4756(9) 0.070(2) Uani 1 1 d U
H8C H 0.3522 0.9899 0.4469 0.084 Uiso 1 1 calc R
H8D H 0.2972 0.9961 0.5066 0.084 Uiso 1 1 calc R
C9 C 0.1180(16) 0.9133(11) 0.4817(9) 0.066(2) Uani 1 1 d U
H9C H 0.0514 0.9050 0.4563 0.079 Uiso 1 1 calc R
H9D H 0.1072 0.9559 0.5075 0.079 Uiso 1 1 calc R
C10 C 0.1489(16) 0.8424(11) 0.5185(9) 0.067(2) Uani 1 1 d U
H10A H 0.2109 0.8535 0.5468 0.080 Uiso 1 1 calc R
H10B H 0.0884 0.8279 0.5406 0.080 Uiso 1 1 calc R
C11 C 0.1869(17) 0.9814(14) -0.0722(10) 0.101(3) Uani 1 1 d DU
H11A H 0.1747 0.9545 -0.0361 0.121 Uiso 1 1 calc R
H11B H 0.1422 1.0266 -0.0747 0.121 Uiso 1 1 calc R
C12 C 0.3068(17) 1.0012(15) -0.0735(9) 0.102(3) Uani 1 1 d DU
H12C H 0.3299 1.0332 -0.0399 0.123 Uiso 1 1 calc R
H12D H 0.3501 0.9553 -0.0702 0.123 Uiso 1 1 calc R
C13 C 0.3271(19) 0.8461(13) -0.2497(9) 0.093(3) Uani 1 1 d DU
H13A H 0.3596 0.7967 -0.2424 0.112 Uiso 1 1 calc R
H13B H 0.3549 0.8672 -0.2848 0.112 Uiso 1 1 calc R
C14 C 0.2044(19) 0.8390(11) -0.2591(11) 0.097(3) Uani 1 1 d DU
H14A H 0.1827 0.8057 -0.2922 0.116 Uiso 1 1 calc R
H14B H 0.1746 0.8199 -0.2238 0.116 Uiso 1 1 calc R
C15 C 0.1812(16) 0.9614(13) -0.3258(9) 0.097(3) Uani 1 1 d DU
H15A H 0.1271 1.0013 -0.3304 0.116 Uiso 1 1 calc R
H15B H 0.1730 0.9293 -0.3607 0.116 Uiso 1 1 calc R
C16 C 0.2951(16) 0.9943(13) -0.3174(9) 0.097(3) Uani 1 1 d DU
H16A H 0.3482 0.9540 -0.3110 0.117 Uiso 1 1 calc R
H16B H 0.3105 1.0219 -0.3527 0.117 Uiso 1 1 calc R
C17 C 0.2571(19) 1.1213(11) -0.2609(12) 0.096(3) Uani 1 1 d DU
H17A H 0.2752 1.1530 -0.2935 0.115 Uiso 1 1 calc R
H17B H 0.2849 1.1448 -0.2238 0.115 Uiso 1 1 calc R
C18 C 0.1378(19) 1.1097(14) -0.2628(9) 0.094(3) Uani 1 1 d DU
H18A H 0.1007 1.1580 -0.2635 0.112 Uiso 1 1 calc R
H18B H 0.1122 1.0820 -0.2983 0.112 Uiso 1 1 calc R

loop_
_atom_site_aniso_label
_atom_site_aniso_U_11
_atom_site_aniso_U_22
_atom_site_aniso_U_33
_atom_site_aniso_U_23
_atom_site_aniso_U_13
_atom_site_aniso_U_12
Sn1 0.0475(6) 0.0390(6) 0.0264(5) -0.0027(4) 0.0072(4) -0.0033(4)
Sn2 0.0288(5) 0.0300(5) 0.0347(5) -0.0034(4) -0.0035(4) -0.0057(4)
Sn3 0.0291(5) 0.0271(5) 0.0395(6) 0.0049(4) 0.0019(4) 0.0058(4)
Sn4 0.0234(4) 0.0313(5) 0.0348(5) -0.0051(4) -0.0048(4) 0.0015(4)
Ni1 0.0281(9) 0.0296(9) 0.0470(11) -0.0039(8) -0.0038(8) 0.0019(7)
Ni2 0.0309(9) 0.0315(9) 0.0316(10) -0.0004(7) -0.0034(7) -0.0005(7)
Se1 0.0961(15) 0.0658(12) 0.0305(9) -0.0001(8) 0.0209(9) 0.0135(10)
Se2 0.0599(10) 0.0549(10) 0.0400(9) -0.0044(8) 0.0087(7) -0.0236(8)
Se3 0.0411(9) 0.0738(11) 0.0315(8) 0.0041(8) -0.0063(6) -0.0035(8)
Se4 0.0632(10) 0.0349(8) 0.0540(10) -0.0004(7) 0.0282(8) 0.0064(7)
Se5 0.0365(8) 0.0470(9) 0.0705(12) -0.0188(8) -0.0064(8) -0.0118(7)
Se6 0.0300(7) 0.0305(7) 0.0573(10) -0.0123(7) -0.0024(6) 0.0010(6)
Se7 0.0361(8) 0.0400(8) 0.0447(9) 0.0030(7) -0.0090(6) 0.0046(6)
Se8 0.0480(9) 0.0298(8) 0.0591(11) 0.0095(7) -0.0081(7) 0.0064(6)
Se9 0.0292(7) 0.0324(7) 0.0499(9) 0.0024(7) 0.0051(6) -0.0005(6)
Se10 0.0251(7) 0.0486(9) 0.0536(10) -0.0156(7) -0.0074(6) 0.0044(6)
N1 0.067(4) 0.063(4) 0.067(4) -0.001(4) -0.005(4) -0.002(4)
N2 0.066(4) 0.063(4) 0.066(5) 0.001(4) -0.003(4) -0.003(4)
N3 0.068(4) 0.067(4) 0.070(4) 0.002(4) -0.003(4) -0.003(4)
N4 0.066(4) 0.066(4) 0.069(4) 0.001(4) -0.002(4) -0.001(4)
N5 0.068(4) 0.065(4) 0.069(4) 0.001(4) -0.001(4) -0.001(4)
N6 0.068(4) 0.065(4) 0.068(4) 0.000(4) -0.003(4) -0.002(4)
N7 0.103(5) 0.106(6) 0.102(6) 0.000(5) 0.008(5) 0.000(5)
N8 0.102(5) 0.105(6) 0.100(6) -0.002(5) 0.007(5) 0.001(5)
N9 0.097(5) 0.101(6) 0.099(5) -0.003(5) 0.010(5) 0.002(5)
N10 0.096(5) 0.101(6) 0.098(5) -0.003(5) 0.008(5) 0.002(5)
N11 0.095(5) 0.100(6) 0.099(5) -0.001(5) 0.009(5) 0.002(5)
N12 0.098(5) 0.102(6) 0.099(5) -0.002(5) 0.009(5) 0.002(5)
O1 0.146(15) 0.094(12) 0.059(9) -0.017(8) 0.010(10) 0.003(11)
C1 0.070(6) 0.061(6) 0.067(6) -0.003(5) -0.006(6) 0.002(5)
C2 0.069(5) 0.062(5) 0.065(5) -0.002(4) -0.006(4) 0.000(4)
C3 0.067(5) 0.062(5) 0.063(5) -0.004(4) -0.005(4) -0.005(4)
C4 0.064(5) 0.060(5) 0.063(5) -0.006(4) -0.008(5) -0.004(5)
C5 0.073(5) 0.080(5) 0.078(5) 0.003(5) -0.002(5) -0.006(5)
C6 0.070(5) 0.077(5) 0.075(5) 0.002(4) 0.000(4) -0.004(4)
C7 0.070(4) 0.067(4) 0.070(4) -0.001(4) -0.004(4) -0.005(4)
C8 0.070(4) 0.066(4) 0.071(5) -0.003(4) -0.005(4) -0.002(4)
C9 0.067(5) 0.064(5) 0.067(5) -0.001(4) 0.004(4) 0.000(4)
C10 0.067(5) 0.066(5) 0.065(5) -0.002(4) -0.002(4) -0.001(4)
C11 0.106(6) 0.102(7) 0.095(7) 0.001(6) 0.014(6) 0.000(6)
C12 0.105(6) 0.105(7) 0.096(7) 0.003(6) 0.004(6) 0.000(6)
C13 0.091(6) 0.095(6) 0.093(6) -0.005(5) 0.010(5) 0.004(5)
C14 0.096(6) 0.097(6) 0.098(6) -0.007(5) 0.006(5) 0.003(5)
C15 0.094(5) 0.100(6) 0.095(6) -0.002(5) 0.009(5) 0.002(5)
C16 0.095(5) 0.101(6) 0.096(6) -0.003(5) 0.010(5) 0.001(5)
C17 0.093(5) 0.097(6) 0.098(6) 0.000(5) 0.009(5) 0.002(5)
C18 0.091(6) 0.097(6) 0.093(6) 0.002(5) 0.008(5) 0.005(5)

loop_
_atom_type_symbol
_atom_type_description
_atom_type_scat_dispersion_real
_atom_type_scat_dispersion_imag
_atom_type_scat_source
C C 0.0033 0.0016 'International Tables Vol C Tables 4.2.6.8 and 6.1.1.4'
H H 0.0000 0.0000 'International Tables Vol C Tables 4.2.6.8 and 6.1.1.4'
N N 0.0061 0.0033 'International Tables Vol C Tables 4.2.6.8 and 6.1.1.4'
O O 0.0106 0.0060 'International Tables Vol C Tables 4.2.6.8 and 6.1.1.4'
Ni Ni 0.3393 1.1124 'International Tables Vol C Tables 4.2.6.8 and 6.1.1.4'
Se Se -0.0929 2.2259 'International Tables Vol C Tables 4.2.6.8 and 6.1.1.4'
Sn Sn -0.6537 1.4246 'International Tables Vol C Tables 4.2.6.8 and 6.1.1.4'

loop_
_geom_angle_atom_site_label_1
_geom_angle_atom_site_label_2
_geom_angle_atom_site_label_3
_geom_angle
Se1 Sn1 Se4 107.42(7)
Se1 Sn1 Se3 108.67(7)
Se4 Sn1 Se3 112.80(7)
Se1 Sn1 Se2 109.94(7)
Se4 Sn1 Se2 110.37(7)
Se3 Sn1 Se2 107.63(7)
Se5 Sn2 Se2 108.94(7)
Se5 Sn2 Se6 104.22(6)
Se2 Sn2 Se6 116.71(6)
Se5 Sn2 Se7 111.15(6)
Se2 Sn2 Se7 108.57(6)
Se6 Sn2 Se7 107.20(6)
Se8 Sn3 Se4 105.49(6)
Se8 Sn3 Se9 109.49(6)
Se4 Sn3 Se9 108.18(6)
Se8 Sn3 Se7 108.13(6)
Se4 Sn3 Se7 111.78(6)
Se9 Sn3 Se7 113.45(6)
Se10 Sn4 Se6 110.37(6)
Se10 Sn4 Se9 107.43(6)
Se6 Sn4 Se9 111.54(6)
Se10 Sn4 Se3 107.50(6)
Se6 Sn4 Se3 106.42(6)
Se9 Sn4 Se3 113.52(6)
N7 Ni1 N8 82.9(7)
N7 Ni1 N12 93.8(8)
N8 Ni1 N12 93.6(8)
N7 Ni1 N9 94.8(8)
N8 Ni1 N9 92.3(8)
N12 Ni1 N9 170.1(7)
N7 Ni1 N10 105.0(7)
N8 Ni1 N10 169.1(8)
N12 Ni1 N10 93.4(7)
N9 Ni1 N10 79.7(7)
N7 Ni1 N11 172.0(7)
N8 Ni1 N11 92.2(7)
N12 Ni1 N11 80.2(7)
N9 Ni1 N11 91.7(7)
N10 Ni1 N11 80.8(7)
N3 Ni2 N2 90.9(6)
N3 Ni2 N5 98.1(6)
N2 Ni2 N5 96.0(6)
N3 Ni2 N4 81.6(6)
N2 Ni2 N4 171.8(6)
N5 Ni2 N4 81.8(6)
N3 Ni2 N6 175.8(6)
N2 Ni2 N6 93.3(6)
N5 Ni2 N6 81.1(6)
N4 Ni2 N6 94.2(6)
N3 Ni2 N1 90.5(6)
N2 Ni2 N1 81.7(6)
N5 Ni2 N1 171.2(6)
N4 Ni2 N1 101.6(6)
N6 Ni2 N1 90.5(6)
Sn2 Se2 Sn1 106.24(6)
Sn1 Se3 Sn4 108.45(6)
Sn1 Se4 Sn3 107.53(6)
Sn4 Se6 Sn2 106.97(6)
Sn3 Se7 Sn2 106.34(6)
Sn3 Se9 Sn4 105.09(6)
C2 N1 C3 113.9(15)
C2 N1 Ni2 117.8(11)
C3 N1 Ni2 103.0(11)
C2 N1 H1C 107.2
C3 N1 H1C 107.2
Ni2 N1 H1C 107.2
C4 N2 Ni2 110.1(11)
C4 N2 H2A 109.6
Ni2 N2 H2A 109.6
C4 N2 H2B 109.6
Ni2 N2 H2B 109.6
H2A N2 H2B 108.2
C5 N3 Ni2 110.6(12)
C5 N3 H3A 109.5
Ni2 N3 H3A 109.5
C5 N3 H3B 109.5
Ni2 N3 H3B 109.5
H3A N3 H3B 108.1
C7 N4 C6 111.2(15)
C7 N4 Ni2 107.5(11)
C6 N4 Ni2 108.3(11)
C7 N4 H4C 109.9
C6 N4 H4C 109.9
Ni2 N4 H4C 109.9
C9 N5 C8 118.9(16)
C9 N5 Ni2 108.2(11)
C8 N5 Ni2 108.3(11)
C9 N5 H5C 107.0
C8 N5 H5C 107.0
Ni2 N5 H5C 107.0
C10 N6 Ni2 108.7(12)
C10 N6 H6A 110.0
Ni2 N6 H6A 110.0
C10 N6 H6B 110.0
Ni2 N6 H6B 110.0
H6A N6 H6B 108.3
C11 N7 Ni1 108.6(15)
C11 N7 H7A 110.0
Ni1 N7 H7A 110.0
C11 N7 H7B 110.0
Ni1 N7 H7B 110.0
H7A N7 H7B 108.4
C12 N8 Ni1 105.2(15)
C12 N8 H8A 110.7
Ni1 N8 H8A 110.7
C12 N8 H8B 110.7
Ni1 N8 H8B 110.7
H8A N8 H8B 108.8
C13 N9 Ni1 109.0(14)
C13 N9 H9A 109.9
Ni1 N9 H9A 109.9
C13 N9 H9B 109.9
Ni1 N9 H9B 109.9
H9A N9 H9B 108.3
C15 N10 C14 128(2)
C15 N10 Ni1 108.9(14)
C14 N10 Ni1 104.5(14)
C15 N10 H10C 104.5
C14 N10 H10C 104.5
Ni1 N10 H10C 104.5
C16 N11 C17 129(2)
C16 N11 Ni1 104.5(14)
C17 N11 Ni1 104.2(14)
C16 N11 H11C 105.8
C17 N11 H11C 105.8
Ni1 N11 H11C 105.8
C18 N12 Ni1 107.7(14)
C18 N12 H12A 110.2
Ni1 N12 H12A 110.2
C18 N12 H12B 110.2
Ni1 N12 H12B 110.2
H12A N12 H12B 108.5
C1 O1 H1D 109.5
O1 C1 C2 107.1(16)
O1 C1 H1A 110.3
C2 C1 H1A 110.3
O1 C1 H1B 110.3
C2 C1 H1B 110.3
H1A C1 H1B 108.5
N1 C2 C1 112.2(15)
N1 C2 H2C 109.2
C1 C2 H2C 109.2
N1 C2 H2D 109.2
C1 C2 H2D 109.2
H2C C2 H2D 107.9
C4 C3 N1 110.4(15)
C4 C3 H3C 109.6
N1 C3 H3C 109.6
C4 C3 H3D 109.6
N1 C3 H3D 109.6
H3C C3 H3D 108.1
N2 C4 C3 106.3(15)
N2 C4 H4A 110.5
C3 C4 H4A 110.5
N2 C4 H4B 110.5
C3 C4 H4B 110.5
H4A C4 H4B 108.7
N3 C5 C6 108.3(16)
N3 C5 H5A 110.0
C6 C5 H5A 110.0
N3 C5 H5B 110.0
C6 C5 H5B 110.0
H5A C5 H5B 108.4
N4 C6 C5 115.7(16)
N4 C6 H6C 108.4
C5 C6 H6C 108.4
N4 C6 H6D 108.4
C5 C6 H6D 108.4
H6C C6 H6D 107.4
N4 C7 C8 109.3(16)
N4 C7 H7C 109.8
C8 C7 H7C 109.8
N4 C7 H7D 109.8
C8 C7 H7D 109.8
H7C C7 H7D 108.3
C7 C8 N5 109.7(16)
C7 C8 H8C 109.7
N5 C8 H8C 109.7
C7 C8 H8D 109.7
N5 C8 H8D 109.7
H8C C8 H8D 108.2
N5 C9 C10 105.7(15)
N5 C9 H9C 110.6
C10 C9 H9C 110.6
N5 C9 H9D 110.6
C10 C9 H9D 110.6
H9C C9 H9D 108.7
N6 C10 C9 111.2(16)
N6 C10 H10A 109.4
C9 C10 H10A 109.4
N6 C10 H10B 109.4
C9 C10 H10B 109.4
H10A C10 H10B 108.0
N7 C11 C12 104.6(18)
N7 C11 H11A 110.8
C12 C11 H11A 110.8
N7 C11 H11B 110.8
C12 C11 H11B 110.8
H11A C11 H11B 108.9
N8 C12 C11 110.9(19)
N8 C12 H12C 109.5
C11 C12 H12C 109.5
N8 C12 H12D 109.5
C11 C12 H12D 109.5
H12C C12 H12D 108.1
N9 C13 C14 108.8(19)
N9 C13 H13A 109.9
C14 C13 H13A 109.9
N9 C13 H13B 109.9
C14 C13 H13B 109.9
H13A C13 H13B 108.3
N10 C14 C13 103.1(19)
N10 C14 H14A 111.1
C13 C14 H14A 111.1
N10 C14 H14B 111.1
C13 C14 H14B 111.1
H14A C14 H14B 109.1
N10 C15 C16 105.6(18)
N10 C15 H15A 110.6
C16 C15 H15A 110.6
N10 C15 H15B 110.6
C16 C15 H15B 110.6
H15A C15 H15B 108.7
N11 C16 C15 109.0(18)
N11 C16 H16A 109.9
C15 C16 H16A 109.9
N11 C16 H16B 109.9
C15 C16 H16B 109.9
H16A C16 H16B 108.3
N11 C17 C18 104.8(19)
N11 C17 H17A 110.8
C18 C17 H17A 110.8
N11 C17 H17B 110.8
C18 C17 H17B 110.8
H17A C17 H17B 108.9
N12 C18 C17 108.6(19)
N12 C18 H18A 110.0
C17 C18 H18A 110.0
N12 C18 H18B 110.0
C17 C18 H18B 110.0
H18A C18 H18B 108.4

loop_
_geom_bond_atom_site_label_1
_geom_bond_atom_site_label_2
_geom_bond_distance
Sn1 Se1 2.4332(18)
Sn1 Se4 2.5192(19)
Sn1 Se3 2.5339(19)
Sn1 Se2 2.5393(18)
Sn2 Se5 2.4244(17)
Sn2 Se2 2.5343(19)
Sn2 Se6 2.5459(16)
Sn2 Se7 2.5643(17)
Sn3 Se8 2.4366(17)
Sn3 Se4 2.5374(19)
Sn3 Se9 2.5449(16)
Sn3 Se7 2.5472(18)
Sn4 Se10 2.4392(16)
Sn4 Se6 2.5356(16)
Sn4 Se9 2.5499(17)
Sn4 Se3 2.5520(18)
Ni1 N7 2.10(2)
Ni1 N8 2.11(2)
Ni1 N12 2.121(19)
Ni1 N9 2.132(19)
Ni1 N10 2.140(19)
Ni1 N11 2.18(2)
Ni2 N3 2.082(16)
Ni2 N2 2.096(14)
Ni2 N5 2.123(16)
Ni2 N4 2.145(15)
Ni2 N6 2.159(16)
Ni2 N1 2.173(16)
N1 C2 1.48(2)
N1 C3 1.52(2)
N1 H1C 0.9100
N2 C4 1.43(2)
N2 H2A 0.9000
N2 H2B 0.9000
N3 C5 1.47(2)
N3 H3A 0.9000
N3 H3B 0.9000
N4 C7 1.48(2)
N4 C6 1.48(2)
N4 H4C 0.9100
N5 C9 1.49(2)
N5 C8 1.52(2)
N5 H5C 0.9100
N6 C10 1.47(2)
N6 H6A 0.9000
N6 H6B 0.9000
N7 C11 1.470(9)
N7 H7A 0.9000
N7 H7B 0.9000
N8 C12 1.469(9)
N8 H8A 0.9000
N8 H8B 0.9000
N9 C13 1.463(9)
N9 H9A 0.9000
N9 H9B 0.9000
N10 C15 1.468(9)
N10 C14 1.476(9)
N10 H10C 0.9100
N11 C16 1.470(9)
N11 C17 1.470(9)
N11 H11C 0.9100
N12 C18 1.468(9)
N12 H12A 0.9000
N12 H12B 0.9000
O1 C1 1.42(2)
O1 H1D 0.8200
C1 C2 1.56(3)
C1 H1A 0.9700
C1 H1B 0.9700
C2 H2C 0.9700
C2 H2D 0.9700
C3 C4 1.48(2)
C3 H3C 0.9700
C3 H3D 0.9700
C4 H4A 0.9700
C4 H4B 0.9700
C5 C6 1.487(9)
C5 H5A 0.9700
C5 H5B 0.9700
C6 H6C 0.9700
C6 H6D 0.9700
C7 C8 1.48(3)
C7 H7C 0.9700
C7 H7D 0.9700
C8 H8C 0.9700
C8 H8D 0.9700
C9 C10 1.54(3)
C9 H9C 0.9700
C9 H9D 0.9700
C10 H10A 0.9700
C10 H10B 0.9700
C11 C12 1.521(9)
C11 H11A 0.9700
C11 H11B 0.9700
C12 H12C 0.9700
C12 H12D 0.9700
C13 C14 1.51(3)
C13 H13A 0.9700
C13 H13B 0.9700
C14 H14A 0.9700
C14 H14B 0.9700
C15 C16 1.515(9)
C15 H15A 0.9700
C15 H15B 0.9700
C16 H16A 0.9700
C16 H16B 0.9700
C17 C18 1.48(3)
C17 H17A 0.9700
C17 H17B 0.9700
C18 H18A 0.9700
C18 H18B 0.9700
